data_1568964
loop_
_publ_author_name
'Pokharel, Uttam'
'Naquin, Aaron'
'Fronczek, Frank'

_publ_section_title
;
 Synthesis and crystal structure of a PdII complex of
 ortho-xylylenebis(pyridyltriazole)
;
_journal_issue 4
_journal_name_full IUCrData
_journal_paper_doi 10.1107/S2414314623003620
_journal_volume 8
_journal_year 2023
_chemical_formula_iupac '[Pd2 (C22 H18 N8)2] (B F4)4, 2C3 H7 N O, C4 H10 O'
_chemical_formula_moiety 'C44 H36 N16 Pd2 4+, 4(B F4 -), 2(C3 H7 N O), C4 H10 O'
_chemical_formula_sum 'C54 H60 B4 F16 N18 O3 Pd2'
_chemical_formula_weight 1569.24
_chemical_name_systematic
;Bis{\m-1,1'-(<i>o</i>-xylylene)bis[4-(pyridin-2-yl)triazole]-\k<i>N</i>^3^:<i>N</i>^3'^}dipalladium(II)
tetrakis(tetrafluoridoborate)--dimethylformamide--diethyl ether (1/2/1)
;
_space_group_crystal_system triclinic
_space_group_IT_number 2
_space_group_name_Hall '-P 1'
_space_group_name_H-M_alt 'P -1'
_atom_sites_solution_hydrogens geom
_audit_creation_method SHELXL-2018/1
_cell_angle_alpha 85.540(2)
_cell_angle_beta 79.660(2)
_cell_angle_gamma 76.997(2)
_cell_formula_units_Z 1
_cell_length_a 8.3546(4)
_cell_length_b 12.4468(5)
_cell_length_c 15.4504(6)
_cell_measurement_reflns_used 7868
_cell_measurement_temperature 90.0(5)
_cell_measurement_theta_max 68.32
_cell_measurement_theta_min 2.91
_cell_volume 1538.86(11)
_computing_cell_refinement
;
SAINT (Bruker, 2016)
;
_computing_data_collection
;
APEX2 (Bruker, 2016)
;
_computing_data_reduction
;
SAINT (Bruker, 2016)
;
_computing_molecular_graphics
;
Mercury (Macrae <i>et al.</i>, 2020)
;
_computing_publication_material
;
publCIF (Westrip, 2010)
;
_computing_structure_refinement
;
SHELXL2017 (Sheldrick, 2015<i>b</i>)
;
_computing_structure_solution
;
SHELXT2014 (Sheldrick, 2015<i>a</i>)
;
_diffrn_ambient_temperature 90.0(5)
_diffrn_measured_fraction_theta_full 0.983
_diffrn_measured_fraction_theta_max 0.961
_diffrn_measurement_device_type 'Bruker Kappa APEXII CCD DUO'
_diffrn_measurement_method '\f and \w scans'
_diffrn_radiation_monochromator 'QUAZAR multilayer optics'
_diffrn_radiation_source 'I\mS microfocus'
_diffrn_radiation_type CuK\a
_diffrn_radiation_wavelength 1.54184
_diffrn_reflns_av_R_equivalents 0.0387
_diffrn_reflns_av_unetI/netI 0.0379
_diffrn_reflns_limit_h_max 10
_diffrn_reflns_limit_h_min -9
_diffrn_reflns_limit_k_max 10
_diffrn_reflns_limit_k_min -14
_diffrn_reflns_limit_l_max 18
_diffrn_reflns_limit_l_min -18
_diffrn_reflns_number 17544
_diffrn_reflns_theta_full 66.500
_diffrn_reflns_theta_max 68.453
_diffrn_reflns_theta_min 3.647
_exptl_absorpt_coefficient_mu 5.683
_exptl_absorpt_correction_T_max 0.945
_exptl_absorpt_correction_T_min 0.765
_exptl_absorpt_correction_type multi-scan
_exptl_absorpt_process_details
;
(SADABS; Krause <i>et al.</i>, 2015)
;
_exptl_crystal_colour 'pale yellow'
_exptl_crystal_density_diffrn 1.693
_exptl_crystal_description fragment
_exptl_crystal_F_000 790
_exptl_crystal_size_max 0.080
_exptl_crystal_size_mid 0.040
_exptl_crystal_size_min 0.010
_refine_diff_density_max 0.677
_refine_diff_density_min -0.409
_refine_ls_extinction_method none
_refine_ls_goodness_of_fit_ref 1.030
_refine_ls_hydrogen_treatment constr
_refine_ls_matrix_type full
_refine_ls_number_parameters 456
_refine_ls_number_reflns 5427
_refine_ls_number_restraints 34
_refine_ls_restrained_S_all 1.033
_refine_ls_R_factor_all 0.0326
_refine_ls_R_factor_gt 0.0289
_refine_ls_shift/su_max 0.001
_refine_ls_shift/su_mean 0.000
_refine_ls_structure_factor_coef Fsqd
_refine_ls_weighting_details 'w=1/[\s^2^(Fo^2^)+(0.0428P)^2^+1.0220P] where P=(Fo^2^+2Fc^2^)/3'
_refine_ls_weighting_scheme calc
_refine_ls_wR_factor_gt 0.0738
_refine_ls_wR_factor_ref 0.0759
_reflns_number_gt 4983
_reflns_number_total 5427
_reflns_threshold_expression 'I > 2\s(I)'
_cod_data_source_file xu4050.cif
_cod_data_source_block I
_cod_database_code 1568964
_shelx_space_group_comment
;
The symmetry employed for this shelxl refinement is uniquely defined
by the following loop, which should always be used as a source of
symmetry information in preference to the above space-group names.
They are only intended as comments.
;
_shelx_estimated_absorpt_t_min 0.659
_shelx_estimated_absorpt_t_max 0.945

loop_
_space_group_symop_operation_xyz
'x, y, z'
'-x, -y, -z'

loop_
_atom_site_type_symbol
_atom_site_label
_atom_site_fract_x
_atom_site_fract_y
_atom_site_fract_z
_atom_site_U_iso_or_equiv
_atom_site_adp_type
_atom_site_calc_flag
_atom_site_occupancy
_atom_site_disorder_assembly
_atom_site_disorder_group
Pd Pd1 0.62296(2) 0.54481(2) 0.40085(2) 0.01235(8) Uani d 1 . .
N N1 0.4910(3) 0.67202(18) 0.33215(15) 0.0177(5) Uani d 1 . .
N N2 0.5621(3) 0.46128(17) 0.31114(14) 0.0154(4) Uani d 1 . .
N N3 0.5861(3) 0.35595(17) 0.29813(14) 0.0154(4) Uani d 1 . .
N N4 0.5089(3) 0.34974(17) 0.23042(14) 0.0156(4) Uani d 1 . .
N N5 0.2946(3) 0.26548(17) 0.41317(14) 0.0145(4) Uani d 1 . .
N N6 0.3668(3) 0.26845(17) 0.48321(14) 0.0157(4) Uani d 1 . .
N N7 0.3247(3) 0.37183(17) 0.50545(14) 0.0144(4) Uani d 1 . .
N N8 0.2416(3) 0.58271(17) 0.53220(14) 0.0152(4) Uani d 1 . .
C C1 0.4641(4) 0.7791(2) 0.34815(19) 0.0218(6) Uani d 1 . .
H H1 0.506819 0.800711 0.395483 0.026 Uiso calc 1 . .
C C2 0.3757(4) 0.8589(2) 0.2975(2) 0.0310(7) Uani d 1 . .
H H2 0.358914 0.934618 0.309918 0.037 Uiso calc 1 . .
C C3 0.3116(5) 0.8291(3) 0.2290(2) 0.0378(8) Uani d 1 . .
H H3 0.248716 0.883448 0.194498 0.045 Uiso calc 1 . .
C C4 0.3410(4) 0.7178(2) 0.2113(2) 0.0294(7) Uani d 1 . .
H H4 0.299455 0.694820 0.164041 0.035 Uiso calc 1 . .
C C5 0.4312(3) 0.6413(2) 0.26347(18) 0.0189(5) Uani d 1 . .
C C6 0.4704(3) 0.5227(2) 0.25314(17) 0.0173(5) Uani d 1 . .
C C7 0.4363(3) 0.4500(2) 0.20031(17) 0.0175(5) Uani d 1 . .
H H7 0.375086 0.466634 0.152977 0.021 Uiso calc 1 . .
C C8 0.5148(3) 0.2393(2) 0.19970(18) 0.0176(5) Uani d 1 . .
H H8A 0.580939 0.182775 0.235508 0.021 Uiso calc 1 . .
H H8B 0.572049 0.233842 0.137765 0.021 Uiso calc 1 . .
C C9 0.3437(3) 0.2151(2) 0.20577(17) 0.0171(5) Uani d 1 . .
C C10 0.2720(4) 0.2300(2) 0.12980(18) 0.0212(6) Uani d 1 . .
H H10 0.329220 0.257654 0.077049 0.025 Uiso calc 1 . .
C C11 0.1185(4) 0.2050(2) 0.12995(19) 0.0255(6) Uani d 1 . .
H H11 0.070824 0.216010 0.077702 0.031 Uiso calc 1 . .
C C12 0.0348(4) 0.1642(2) 0.20627(19) 0.0252(6) Uani d 1 . .
H H12 -0.069897 0.146220 0.206446 0.030 Uiso calc 1 . .
C C13 0.1041(3) 0.1494(2) 0.28270(18) 0.0206(6) Uani d 1 . .
H H13 0.046137 0.121030 0.334933 0.025 Uiso calc 1 . .
C C14 0.2570(3) 0.1754(2) 0.28398(17) 0.0161(5) Uani d 1 . .
C C15 0.3232(3) 0.1588(2) 0.36990(17) 0.0171(5) Uani d 1 . .
H H15A 0.266954 0.107126 0.409490 0.021 Uiso calc 1 . .
H H15B 0.444077 0.125712 0.358676 0.021 Uiso calc 1 . .
C C16 0.2068(3) 0.3655(2) 0.39066(16) 0.0146(5) Uani d 1 . .
H H16 0.144232 0.383836 0.343930 0.018 Uiso calc 1 . .
C C17 0.2283(3) 0.4345(2) 0.45040(16) 0.0148(5) Uani d 1 . .
C C18 0.1818(3) 0.5523(2) 0.46399(17) 0.0154(5) Uani d 1 . .
C C19 0.0907(3) 0.6280(2) 0.41110(17) 0.0176(5) Uani d 1 . .
H H19 0.049619 0.604355 0.364009 0.021 Uiso calc 1 . .
C C20 0.0605(3) 0.7394(2) 0.42825(18) 0.0198(6) Uani d 1 . .
H H20 -0.000657 0.793352 0.392719 0.024 Uiso calc 1 . .
C C21 0.1214(3) 0.7704(2) 0.49825(18) 0.0198(5) Uani d 1 . .
H H21 0.102035 0.846091 0.511181 0.024 Uiso calc 1 . .
C C22 0.2102(3) 0.6906(2) 0.54896(17) 0.0178(5) Uani d 1 . .
H H22 0.250380 0.712569 0.597095 0.021 Uiso calc 1 . .
B B1 0.7437(5) 0.3502(4) -0.0041(2) 0.0341(8) Uani d 1 . .
F F1 0.8450(3) 0.2509(2) -0.03601(14) 0.0497(5) Uani d 1 . .
F F2 0.7818(2) 0.43622(19) -0.06116(12) 0.0442(5) Uani d 1 . .
F F3 0.7724(2) 0.36416(16) 0.07958(11) 0.0324(4) Uani d 1 . .
F F4 0.5762(2) 0.34747(19) -0.00012(12) 0.0429(5) Uani d 1 . .
B B2 0.7718(4) 0.9939(3) 0.3743(3) 0.0305(8) Uani d 1 . .
F F5 0.8893(3) 0.94186(17) 0.30537(14) 0.0536(6) Uani d 1 . .
F F6 0.7324(2) 1.10683(13) 0.35316(12) 0.0273(4) Uani d 1 . .
F F7 0.8434(3) 0.97815(15) 0.45036(12) 0.0394(5) Uani d 1 . .
F F8 0.6308(3) 0.95332(18) 0.3871(2) 0.0773(9) Uani d 1 . .
O O1 0.9776(3) 0.49882(17) 0.27263(13) 0.0280(5) Uani d 1 . .
N N9 0.8519(3) 0.6141(2) 0.17162(16) 0.0248(5) Uani d 1 . .
C C23 0.9211(3) 0.5157(2) 0.20272(19) 0.0239(6) Uani d 1 . .
H H23 0.927928 0.453656 0.169054 0.029 Uiso calc 1 . .
C C24 0.8557(4) 0.7145(3) 0.2135(2) 0.0314(7) Uani d 1 . .
H H24A 0.857946 0.698513 0.276396 0.047 Uiso calc 1 . .
H H24B 0.756191 0.771129 0.205856 0.047 Uiso calc 1 . .
H H24C 0.955517 0.741219 0.186200 0.047 Uiso calc 1 . .
C C25 0.8014(4) 0.6276(3) 0.0849(2) 0.0364(8) Uani d 1 . .
H H25A 0.876235 0.665880 0.044140 0.055 Uiso calc 1 . .
H H25B 0.686950 0.671119 0.089651 0.055 Uiso calc 1 . .
H H25C 0.807063 0.554943 0.062787 0.055 Uiso calc 1 . .
O O2 0.4535(11) 0.9884(7) 1.0054(7) 0.067(3) Uani d 0.5 A -1
C C26 0.3717(19) 1.0268(16) 0.9327(11) 0.072(4) Uani d 0.5 A -1
H H26A 0.441392 0.995410 0.877955 0.086 Uiso calc 0.5 A -1
H H26B 0.353021 1.108211 0.926463 0.086 Uiso calc 0.5 A -1
C C27 0.2032(17) 0.9910(10) 0.9481(10) 0.094(4) Uani d 0.5 A -1
H H27A 0.145357 1.017146 0.898066 0.141 Uiso calc 0.5 A -1
H H27B 0.222622 0.910310 0.953778 0.141 Uiso calc 0.5 A -1
H H27C 0.134518 1.022771 1.002139 0.141 Uiso calc 0.5 A -1
C C28 0.6073(17) 1.0284(14) 0.9992(12) 0.067(3) Uani d 0.5 A -1
H H28A 0.580069 1.110043 0.999418 0.081 Uiso calc 0.5 A -1
H H28B 0.680609 1.006214 0.942838 0.081 Uiso calc 0.5 A -1
C C29 0.699(2) 0.9832(15) 1.0748(12) 0.086(5) Uani d 0.5 A -1
H H29A 0.801333 1.011668 1.068363 0.129 Uiso calc 0.5 A -1
H H29B 0.628024 1.006203 1.130644 0.129 Uiso calc 0.5 A -1
H H29C 0.728516 0.902423 1.074091 0.129 Uiso calc 0.5 A -1

loop_
_atom_site_aniso_label
_atom_site_aniso_U_11
_atom_site_aniso_U_22
_atom_site_aniso_U_33
_atom_site_aniso_U_12
_atom_site_aniso_U_13
_atom_site_aniso_U_23
Pd1 0.01319(11) 0.00994(11) 0.01434(11) -0.00127(7) -0.00446(7) -0.00152(7)
N1 0.0181(11) 0.0147(11) 0.0203(11) -0.0029(9) -0.0039(9) -0.0016(9)
N2 0.0137(10) 0.0129(10) 0.0187(11) -0.0014(8) -0.0024(9) -0.0003(8)
N3 0.0146(10) 0.0140(10) 0.0183(11) -0.0027(8) -0.0038(9) -0.0033(8)
N4 0.0164(11) 0.0157(11) 0.0156(10) -0.0035(9) -0.0041(9) -0.0039(8)
N5 0.0162(11) 0.0131(10) 0.0154(10) -0.0024(8) -0.0052(8) -0.0034(8)
N6 0.0168(11) 0.0130(10) 0.0181(11) -0.0023(8) -0.0055(9) -0.0023(8)
N7 0.0144(10) 0.0134(10) 0.0150(10) -0.0019(8) -0.0024(8) -0.0006(8)
N8 0.0155(11) 0.0145(10) 0.0161(10) -0.0026(8) -0.0030(9) -0.0035(8)
C1 0.0275(15) 0.0146(13) 0.0239(14) -0.0032(11) -0.0067(12) -0.0026(11)
C2 0.0466(19) 0.0138(13) 0.0343(17) -0.0009(13) -0.0178(15) -0.0021(12)
C3 0.059(2) 0.0178(15) 0.0375(18) 0.0055(14) -0.0276(17) -0.0004(13)
C4 0.0412(18) 0.0213(14) 0.0272(16) 0.0004(13) -0.0188(14) -0.0006(12)
C5 0.0213(13) 0.0167(13) 0.0187(13) -0.0022(11) -0.0056(11) -0.0014(10)
C6 0.0177(13) 0.0168(13) 0.0174(13) -0.0028(10) -0.0048(10) 0.0002(10)
C7 0.0192(13) 0.0175(13) 0.0160(12) -0.0027(10) -0.0049(10) -0.0020(10)
C8 0.0187(13) 0.0141(12) 0.0205(13) -0.0021(10) -0.0044(11) -0.0045(10)
C9 0.0178(13) 0.0129(12) 0.0208(13) -0.0013(10) -0.0043(10) -0.0050(10)
C10 0.0257(14) 0.0183(13) 0.0200(13) -0.0042(11) -0.0048(11) -0.0027(10)
C11 0.0239(15) 0.0297(15) 0.0252(15) -0.0044(12) -0.0107(12) -0.0032(12)
C12 0.0189(14) 0.0300(15) 0.0298(15) -0.0071(12) -0.0073(12) -0.0061(12)
C13 0.0198(13) 0.0194(13) 0.0226(14) -0.0040(11) -0.0019(11) -0.0049(11)
C14 0.0187(13) 0.0112(11) 0.0180(13) 0.0009(10) -0.0055(10) -0.0056(9)
C15 0.0224(13) 0.0109(12) 0.0182(13) -0.0014(10) -0.0055(11) -0.0030(10)
C16 0.0143(12) 0.0143(12) 0.0154(12) -0.0024(10) -0.0034(10) -0.0009(9)
C17 0.0128(12) 0.0150(12) 0.0150(12) -0.0010(10) -0.0009(10) -0.0002(9)
C18 0.0148(12) 0.0118(12) 0.0185(13) -0.0007(10) -0.0010(10) -0.0045(10)
C19 0.0170(13) 0.0187(13) 0.0169(13) -0.0011(10) -0.0045(10) -0.0024(10)
C20 0.0224(14) 0.0150(13) 0.0209(13) 0.0009(11) -0.0068(11) -0.0009(10)
C21 0.0232(14) 0.0139(12) 0.0217(14) -0.0015(10) -0.0046(11) -0.0018(10)
C22 0.0180(13) 0.0162(13) 0.0182(13) -0.0015(10) -0.0017(10) -0.0044(10)
B1 0.0245(18) 0.057(2) 0.0206(17) -0.0070(16) -0.0061(14) 0.0010(16)
F1 0.0433(12) 0.0655(14) 0.0374(11) -0.0002(10) -0.0085(9) -0.0133(10)
F2 0.0301(10) 0.0731(15) 0.0282(10) -0.0117(10) -0.0081(8) 0.0160(9)
F3 0.0284(9) 0.0488(11) 0.0214(9) -0.0099(8) -0.0073(7) 0.0014(8)
F4 0.0256(10) 0.0762(15) 0.0305(10) -0.0159(9) -0.0090(8) 0.0007(9)
B2 0.0278(18) 0.0158(15) 0.050(2) -0.0031(13) -0.0145(16) 0.0013(14)
F5 0.0783(16) 0.0320(11) 0.0404(11) 0.0168(10) -0.0169(11) -0.0069(9)
F6 0.0243(8) 0.0179(8) 0.0408(10) -0.0040(7) -0.0110(7) 0.0029(7)
F7 0.0525(12) 0.0270(9) 0.0368(10) 0.0019(8) -0.0169(9) 0.0014(8)
F8 0.0483(14) 0.0306(11) 0.166(3) -0.0230(10) -0.0454(17) 0.0217(15)
O1 0.0344(12) 0.0262(11) 0.0247(11) -0.0014(9) -0.0149(9) -0.0006(8)
N9 0.0210(12) 0.0313(13) 0.0234(12) -0.0070(10) -0.0079(10) 0.0047(10)
C23 0.0200(14) 0.0287(15) 0.0234(14) -0.0045(12) -0.0060(11) 0.0003(12)
C24 0.0302(16) 0.0278(16) 0.0364(17) -0.0059(13) -0.0081(14) 0.0030(13)
C25 0.0362(18) 0.050(2) 0.0264(16) -0.0138(15) -0.0149(14) 0.0119(14)
O2 0.077(7) 0.041(4) 0.071(3) -0.004(5) 0.013(5) -0.006(3)
C26 0.091(9) 0.048(6) 0.067(7) 0.000(6) -0.007(6) -0.004(5)
C27 0.100(9) 0.057(7) 0.121(11) -0.028(6) 0.021(8) -0.038(7)
C28 0.077(7) 0.041(4) 0.071(3) -0.004(5) 0.013(5) -0.006(3)
C29 0.107(13) 0.047(8) 0.082(9) 0.011(9) 0.007(10) 0.002(6)

loop_
_atom_type_symbol
_atom_type_description
_atom_type_scat_dispersion_real
_atom_type_scat_dispersion_imag
_atom_type_scat_source
C C 0.0181 0.0091 'International Tables Vol C Tables 4.2.6.8 and 6.1.1.4'
H H 0.0000 0.0000 'International Tables Vol C Tables 4.2.6.8 and 6.1.1.4'
B B 0.0090 0.0039 'International Tables Vol C Tables 4.2.6.8 and 6.1.1.4'
F F 0.0727 0.0534 'International Tables Vol C Tables 4.2.6.8 and 6.1.1.4'
N N 0.0311 0.0180 'International Tables Vol C Tables 4.2.6.8 and 6.1.1.4'
Pd Pd 0.1215 3.9337 'International Tables Vol C Tables 4.2.6.8 and 6.1.1.4'
O O 0.0492 0.0322 'International Tables Vol C Tables 4.2.6.8 and 6.1.1.4'

loop_
_geom_angle_atom_site_label_1
_geom_angle_atom_site_label_2
_geom_angle_atom_site_label_3
_geom_angle_site_symmetry_1
_geom_angle_site_symmetry_3
_geom_angle
_geom_angle_publ_flag
N2 Pd1 N7 . 2_666 177.57(8) ?
N2 Pd1 N1 . . 79.46(8) ?
N7 Pd1 N1 2_666 . 100.55(8) ?
N2 Pd1 N8 . 2_666 100.27(8) ?
N7 Pd1 N8 2_666 2_666 79.75(8) ?
N1 Pd1 N8 . 2_666 179.01(9) ?
C1 N1 C5 . . 119.1(2) ?
C1 N1 Pd1 . . 125.63(18) ?
C5 N1 Pd1 . . 115.24(17) ?
N3 N2 C6 . . 111.1(2) ?
N3 N2 Pd1 . . 132.75(17) ?
C6 N2 Pd1 . . 116.02(17) ?
N2 N3 N4 . . 105.32(19) ?
N3 N4 C7 . . 112.2(2) ?
N3 N4 C8 . . 118.0(2) ?
C7 N4 C8 . . 129.8(2) ?
N6 N5 C16 . . 112.4(2) ?
N6 N5 C15 . . 118.5(2) ?
C16 N5 C15 . . 129.2(2) ?
N7 N6 N5 . . 105.12(19) ?
N6 N7 C17 . . 111.1(2) ?
N6 N7 Pd1 . 2_666 134.09(16) ?
C17 N7 Pd1 . 2_666 114.81(17) ?
C22 N8 C18 . . 118.5(2) ?
C22 N8 Pd1 . 2_666 126.47(17) ?
C18 N8 Pd1 . 2_666 115.02(16) ?
N1 C1 C2 . . 121.5(3) ?
N1 C1 H1 . . 119.2 ?
C2 C1 H1 . . 119.2 ?
C3 C2 C1 . . 120.1(3) ?
C3 C2 H2 . . 120.0 ?
C1 C2 H2 . . 120.0 ?
C2 C3 C4 . . 118.7(3) ?
C2 C3 H3 . . 120.6 ?
C4 C3 H3 . . 120.6 ?
C5 C4 C3 . . 118.9(3) ?
C5 C4 H4 . . 120.6 ?
C3 C4 H4 . . 120.6 ?
N1 C5 C4 . . 121.7(2) ?
N1 C5 C6 . . 113.4(2) ?
C4 C5 C6 . . 124.9(3) ?
N2 C6 C7 . . 106.7(2) ?
N2 C6 C5 . . 115.9(2) ?
C7 C6 C5 . . 137.4(2) ?
N4 C7 C6 . . 104.7(2) ?
N4 C7 H7 . . 127.7 ?
C6 C7 H7 . . 127.7 ?
N4 C8 C9 . . 112.7(2) ?
N4 C8 H8A . . 109.1 ?
C9 C8 H8A . . 109.1 ?
N4 C8 H8B . . 109.1 ?
C9 C8 H8B . . 109.1 ?
H8A C8 H8B . . 107.8 ?
C10 C9 C14 . . 119.1(2) ?
C10 C9 C8 . . 118.1(2) ?
C14 C9 C8 . . 122.7(2) ?
C11 C10 C9 . . 121.0(3) ?
C11 C10 H10 . . 119.5 ?
C9 C10 H10 . . 119.5 ?
C12 C11 C10 . . 119.8(3) ?
C12 C11 H11 . . 120.1 ?
C10 C11 H11 . . 120.1 ?
C11 C12 C13 . . 119.9(3) ?
C11 C12 H12 . . 120.1 ?
C13 C12 H12 . . 120.1 ?
C12 C13 C14 . . 121.0(3) ?
C12 C13 H13 . . 119.5 ?
C14 C13 H13 . . 119.5 ?
C13 C14 C9 . . 119.1(2) ?
C13 C14 C15 . . 118.0(2) ?
C9 C14 C15 . . 122.9(2) ?
N5 C15 C14 . . 110.7(2) ?
N5 C15 H15A . . 109.5 ?
C14 C15 H15A . . 109.5 ?
N5 C15 H15B . . 109.5 ?
C14 C15 H15B . . 109.5 ?
H15A C15 H15B . . 108.1 ?
N5 C16 C17 . . 104.4(2) ?
N5 C16 H16 . . 127.8 ?
C17 C16 H16 . . 127.8 ?
N7 C17 C16 . . 107.1(2) ?
N7 C17 C18 . . 116.8(2) ?
C16 C17 C18 . . 136.0(2) ?
N8 C18 C19 . . 122.4(2) ?
N8 C18 C17 . . 113.5(2) ?
C19 C18 C17 . . 124.0(2) ?
C18 C19 C20 . . 118.7(2) ?
C18 C19 H19 . . 120.7 ?
C20 C19 H19 . . 120.7 ?
C21 C20 C19 . . 118.8(2) ?
C21 C20 H20 . . 120.6 ?
C19 C20 H20 . . 120.6 ?
C22 C21 C20 . . 119.6(2) ?
C22 C21 H21 . . 120.2 ?
C20 C21 H21 . . 120.2 ?
N8 C22 C21 . . 121.9(2) ?
N8 C22 H22 . . 119.0 ?
C21 C22 H22 . . 119.0 ?
F3 B1 F2 . . 110.5(3) ?
F3 B1 F4 . . 109.4(3) ?
F2 B1 F4 . . 109.3(3) ?
F3 B1 F1 . . 109.2(3) ?
F2 B1 F1 . . 108.6(3) ?
F4 B1 F1 . . 109.7(3) ?
F8 B2 F7 . . 110.6(3) ?
F8 B2 F6 . . 109.4(3) ?
F7 B2 F6 . . 108.7(3) ?
F8 B2 F5 . . 111.1(3) ?
F7 B2 F5 . . 108.4(3) ?
F6 B2 F5 . . 108.5(3) ?
C23 N9 C24 . . 120.9(2) ?
C23 N9 C25 . . 121.0(3) ?
C24 N9 C25 . . 116.9(3) ?
O1 C23 N9 . . 124.7(3) ?
O1 C23 H23 . . 117.7 ?
N9 C23 H23 . . 117.7 ?
N9 C24 H24A . . 109.5 ?
N9 C24 H24B . . 109.5 ?
H24A C24 H24B . . 109.5 ?
N9 C24 H24C . . 109.5 ?
H24A C24 H24C . . 109.5 ?
H24B C24 H24C . . 109.5 ?
N9 C25 H25A . . 109.5 ?
N9 C25 H25B . . 109.5 ?
H25A C25 H25B . . 109.5 ?
N9 C25 H25C . . 109.5 ?
H25A C25 H25C . . 109.5 ?
H25B C25 H25C . . 109.5 ?
C26 O2 C28 . . 111.7(9) ?
O2 C26 C27 . . 108.8(12) ?
O2 C26 H26A . . 109.9 ?
C27 C26 H26A . . 109.9 ?
O2 C26 H26B . . 109.9 ?
C27 C26 H26B . . 109.9 ?
H26A C26 H26B . . 108.3 ?
C26 C27 H27A . . 109.5 ?
C26 C27 H27B . . 109.5 ?
H27A C27 H27B . . 109.5 ?
C26 C27 H27C . . 109.5 ?
H27A C27 H27C . . 109.5 ?
H27B C27 H27C . . 109.5 ?
O2 C28 C29 . . 111.9(12) ?
O2 C28 H28A . . 109.2 ?
C29 C28 H28A . . 109.2 ?
O2 C28 H28B . . 109.2 ?
C29 C28 H28B . . 109.2 ?
H28A C28 H28B . . 107.9 ?
C28 C29 H29A . . 109.5 ?
C28 C29 H29B . . 109.5 ?
H29A C29 H29B . . 109.5 ?
C28 C29 H29C . . 109.5 ?
H29A C29 H29C . . 109.5 ?
H29B C29 H29C . . 109.5 ?

loop_
_geom_bond_atom_site_label_1
_geom_bond_atom_site_label_2
_geom_bond_site_symmetry_2
_geom_bond_distance
_geom_bond_publ_flag
Pd1 N2 . 1.994(2) ?
Pd1 N7 2_666 2.007(2) ?
Pd1 N1 . 2.055(2) ?
Pd1 N8 2_666 2.056(2) ?
N1 C1 . 1.336(4) ?
N1 C5 . 1.364(3) ?
N2 N3 . 1.307(3) ?
N2 C6 . 1.360(3) ?
N3 N4 . 1.339(3) ?
N4 C7 . 1.346(3) ?
N4 C8 . 1.477(3) ?
N5 N6 . 1.337(3) ?
N5 C16 . 1.350(3) ?
N5 C15 . 1.485(3) ?
N6 N7 . 1.311(3) ?
N7 C17 . 1.357(3) ?
N8 C22 . 1.346(3) ?
N8 C18 . 1.356(3) ?
C1 C2 . 1.379(4) ?
C1 H1 . 0.9500 ?
C2 C3 . 1.379(4) ?
C2 H2 . 0.9500 ?
C3 C4 . 1.392(4) ?
C3 H3 . 0.9500 ?
C4 C5 . 1.378(4) ?
C4 H4 . 0.9500 ?
C5 C6 . 1.453(4) ?
C6 C7 . 1.372(4) ?
C7 H7 . 0.9500 ?
C8 C9 . 1.512(4) ?
C8 H8A . 0.9900 ?
C8 H8B . 0.9900 ?
C9 C10 . 1.393(4) ?
C9 C14 . 1.408(4) ?
C10 C11 . 1.385(4) ?
C10 H10 . 0.9500 ?
C11 C12 . 1.381(4) ?
C11 H11 . 0.9500 ?
C12 C13 . 1.388(4) ?
C12 H12 . 0.9500 ?
C13 C14 . 1.390(4) ?
C13 H13 . 0.9500 ?
C14 C15 . 1.510(3) ?
C15 H15A . 0.9900 ?
C15 H15B . 0.9900 ?
C16 C17 . 1.369(4) ?
C16 H16 . 0.9500 ?
C17 C18 . 1.451(4) ?
C18 C19 . 1.384(4) ?
C19 C20 . 1.390(4) ?
C19 H19 . 0.9500 ?
C20 C21 . 1.389(4) ?
C20 H20 . 0.9500 ?
C21 C22 . 1.381(4) ?
C21 H21 . 0.9500 ?
C22 H22 . 0.9500 ?
B1 F3 . 1.387(4) ?
B1 F2 . 1.389(4) ?
B1 F4 . 1.398(4) ?
B1 F1 . 1.400(5) ?
B2 F8 . 1.360(4) ?
B2 F7 . 1.394(4) ?
B2 F6 . 1.396(4) ?
B2 F5 . 1.401(5) ?
O1 C23 . 1.240(3) ?
N9 C23 . 1.325(4) ?
N9 C24 . 1.459(4) ?
N9 C25 . 1.462(4) ?
C23 H23 . 0.9500 ?
C24 H24A . 0.9800 ?
C24 H24B . 0.9800 ?
C24 H24C . 0.9800 ?
C25 H25A . 0.9800 ?
C25 H25B . 0.9800 ?
C25 H25C . 0.9800 ?
O2 C26 . 1.415(14) ?
O2 C28 . 1.465(12) ?
C26 C27 . 1.543(14) ?
C26 H26A . 0.9900 ?
C26 H26B . 0.9900 ?
C27 H27A . 0.9800 ?
C27 H27B . 0.9800 ?
C27 H27C . 0.9800 ?
C28 C29 . 1.515(16) ?
C28 H28A . 0.9900 ?
C28 H28B . 0.9900 ?
C29 H29A . 0.9800 ?
C29 H29B . 0.9800 ?
C29 H29C . 0.9800 ?
